data_7104348
loop_
_publ_author_name
'Barrett, Anthony G M'
'Crimmin, Mark R'
'Hill, Michael S'
'Hitchcock, Peter B'
'Lomas, Sarah L'
'Procopiou, Panayiotis A'
'Suntharalingam, Kogularamanan'

_publ_section_title
;
 Catalytic 2,3,4-hexatriene formation by terminal alkyne coupling at
 calcium.
;
_journal_issue 17
_journal_name_full 'Chemical communications (Cambridge, England)'
_journal_page_first 2299
_journal_page_last 2301
_journal_paper_doi 10.1039/b818848c
_journal_volume 34
_journal_year 2009
_chemical_formula_moiety 'C66 H92 Ca2 N4 O2, C7 H8'
_chemical_formula_sum 'C73 H100 Ca2 N4 O2'
_chemical_formula_weight 1145.73
_chemical_name_systematic
;
?
;
_space_group_IT_number 2
_symmetry_cell_setting triclinic
_symmetry_space_group_name_Hall '-P 1'
_symmetry_space_group_name_H-M 'P -1'
_atom_sites_solution_hydrogens geom
_atom_sites_solution_primary direct
_atom_sites_solution_secondary difmap
_audit_creation_method SHELXL-97
_cell_angle_alpha 91.5190(10)
_cell_angle_beta 104.5370(10)
_cell_angle_gamma 115.6400(10)
_cell_formula_units_Z 2
_cell_length_a 13.2296(2)
_cell_length_b 14.3726(3)
_cell_length_c 21.2865(4)
_cell_measurement_reflns_used 28675
_cell_measurement_temperature 173(2)
_cell_measurement_theta_max 26.022
_cell_measurement_theta_min 3.395
_cell_volume 3489.52(11)
_computing_cell_refinement 'HKL Scalepack (Otwinowski & Minor 1997)'
_computing_data_collection 'Collect (Nonius BV, 1997-2000)'
_computing_data_reduction 'HKL Denzo & Scalepack (Otwinowski & Minor 1997)'
_computing_molecular_graphics 'Ortep-3 for Windows (Farrugia, 1997)'
_computing_publication_material 'WinGX publication routines (Farrugia, 1999)'
_computing_structure_refinement 'SHELXL-97 (Sheldrick, 1997)'
_computing_structure_solution 'SHELXS-97 (Sheldrick, 1997)'
_diffrn_ambient_temperature 173(2)
_diffrn_measured_fraction_theta_full 0.991
_diffrn_measured_fraction_theta_max 0.991
_diffrn_measurement_device_type KappaCCD
_diffrn_measurement_method 'CCD rotation images, thick slices'
_diffrn_radiation_monochromator graphite
_diffrn_radiation_source 'fine-focus sealed tube'
_diffrn_radiation_type MoK\a
_diffrn_radiation_wavelength 0.71073
_diffrn_reflns_av_R_equivalents 0.0546
_diffrn_reflns_av_sigmaI/netI 0.0489
_diffrn_reflns_limit_h_max 16
_diffrn_reflns_limit_h_min -16
_diffrn_reflns_limit_k_max 17
_diffrn_reflns_limit_k_min -17
_diffrn_reflns_limit_l_max 26
_diffrn_reflns_limit_l_min -26
_diffrn_reflns_number 54730
_diffrn_reflns_theta_full 26.06
_diffrn_reflns_theta_max 26.06
_diffrn_reflns_theta_min 3.53
_exptl_absorpt_coefficient_mu 0.208
_exptl_absorpt_correction_T_max 0.9531
_exptl_absorpt_correction_T_min 0.9018
_exptl_absorpt_process_details
;
[c.f. r.h. blessing, acta cryst. (1995), a51, 33-38]
;
_exptl_crystal_colour colorless
_exptl_crystal_density_diffrn 1.090
_exptl_crystal_density_method 'not measured'
_exptl_crystal_description prism
_exptl_crystal_F_000 1244
_exptl_crystal_size_max 0.40
_exptl_crystal_size_mid 0.30
_exptl_crystal_size_min 0.25
_refine_diff_density_max 0.661
_refine_diff_density_min -0.371
_refine_diff_density_rms 0.047
_refine_ls_extinction_method none
_refine_ls_goodness_of_fit_ref 1.016
_refine_ls_hydrogen_treatment constr
_refine_ls_matrix_type full
_refine_ls_number_parameters 751
_refine_ls_number_reflns 13704
_refine_ls_number_restraints 91
_refine_ls_restrained_S_all 1.138
_refine_ls_R_factor_all 0.0777
_refine_ls_R_factor_gt 0.0497
_refine_ls_shift/su_max 0.001
_refine_ls_shift/su_mean 0.000
_refine_ls_structure_factor_coef Fsqd
_refine_ls_weighting_details 'calc w=1/[\s^2^(Fo^2^)+(0.0554P)^2^+1.8004P] where P=(Fo^2^+2Fc^2^)/3'
_refine_ls_weighting_scheme calc
_refine_ls_wR_factor_gt 0.1154
_refine_ls_wR_factor_ref 0.1295
_reflns_number_gt 10031
_reflns_number_total 13704
_reflns_threshold_expression >2sigma(I)
_cod_data_source_file b818848c.txt
_cod_data_source_block jul1207
_cod_database_code 7104348

loop_
_symmetry_equiv_pos_as_xyz
'x, y, z'
'-x, -y, -z'

loop_
_atom_site_label
_atom_site_type_symbol
_atom_site_fract_x
_atom_site_fract_y
_atom_site_fract_z
_atom_site_U_iso_or_equiv
_atom_site_adp_type
_atom_site_occupancy
_atom_site_symmetry_multiplicity
_atom_site_calc_flag
_atom_site_refinement_flags
_atom_site_disorder_assembly
_atom_site_disorder_group
Ca1 Ca 0.61643(4) 0.61165(3) 0.57158(2) 0.02857(12) Uani 1 1 d . . .
Ca1B Ca 0.53472(4) 0.14818(3) 0.99711(2) 0.02558(12) Uani 1 1 d . . .
O1 O 0.74896(14) 0.56567(13) 0.65702(8) 0.0396(4) Uani 1 1 d . . .
O1B O 0.57722(15) 0.25311(12) 1.10274(8) 0.0365(4) Uani 1 1 d . . .
N1 N 0.77792(15) 0.76727(14) 0.56947(9) 0.0284(4) Uani 1 1 d . . .
N2 N 0.60474(15) 0.71512(14) 0.65303(9) 0.0265(4) Uani 1 1 d . . .
N1B N 0.67039(15) 0.29444(14) 0.96591(9) 0.0278(4) Uani 1 1 d . . .
N2B N 0.40940(15) 0.21246(14) 0.93954(8) 0.0258(4) Uani 1 1 d . . .
C1 C 0.84014(19) 0.84194(18) 0.62091(11) 0.0321(5) Uani 1 1 d . . .
C2 C 0.8074(2) 0.84680(19) 0.67886(11) 0.0336(5) Uani 1 1 d . . .
H2 H 0.8698 0.8932 0.7153 0.040 Uiso 1 1 calc R . .
C3 C 0.69899(19) 0.79522(17) 0.69230(10) 0.0290(5) Uani 1 1 d . . .
C4 C 0.9546(2) 0.9326(2) 0.62018(13) 0.0520(7) Uani 1 1 d . . .
H4A H 0.9705 0.9233 0.5785 0.078 Uiso 0.50 1 calc PR . .
H4B H 1.0184 0.9352 0.6567 0.078 Uiso 0.50 1 calc PR . .
H4C H 0.9489 0.9981 0.6249 0.078 Uiso 0.50 1 calc PR . .
H4D H 0.9880 0.9811 0.6615 0.078 Uiso 0.50 1 calc PR . .
H4E H 0.9401 0.9692 0.5834 0.078 Uiso 0.50 1 calc PR . .
H4F H 1.0096 0.9063 0.6152 0.078 Uiso 0.50 1 calc PR . .
C5 C 0.6933(2) 0.8377(2) 0.75648(12) 0.0425(6) Uani 1 1 d . . .
H5A H 0.6148 0.7971 0.7613 0.064 Uiso 0.50 1 calc PR . .
H5B H 0.7097 0.9110 0.7566 0.064 Uiso 0.50 1 calc PR . .
H5C H 0.7516 0.8324 0.7931 0.064 Uiso 0.50 1 calc PR . .
H5D H 0.7693 0.8966 0.7794 0.064 Uiso 0.50 1 calc PR . .
H5E H 0.6744 0.7826 0.7841 0.064 Uiso 0.50 1 calc PR . .
H5F H 0.6325 0.8613 0.7476 0.064 Uiso 0.50 1 calc PR . .
C6 C 0.81385(19) 0.77825(17) 0.51026(11) 0.0297(5) Uani 1 1 d . . .
C7 C 0.7854(2) 0.83995(18) 0.46630(11) 0.0331(5) Uani 1 1 d . . .
C8 C 0.8175(2) 0.8460(2) 0.40847(12) 0.0387(6) Uani 1 1 d . . .
H8 H 0.7984 0.8876 0.3784 0.046 Uiso 1 1 calc R . .
C9 C 0.8760(2) 0.7931(2) 0.39387(13) 0.0431(6) Uani 1 1 d . . .
H9 H 0.8988 0.7995 0.3546 0.052 Uiso 1 1 calc R . .
C10 C 0.9011(2) 0.7310(2) 0.43642(13) 0.0443(6) Uani 1 1 d . . .
H10 H 0.9401 0.6935 0.4258 0.053 Uiso 1 1 calc R . .
C11 C 0.8709(2) 0.7214(2) 0.49498(12) 0.0364(6) Uani 1 1 d . . .
C12 C 0.7197(2) 0.8996(2) 0.47833(13) 0.0444(6) Uani 1 1 d . . .
H12 H 0.7099 0.8924 0.5233 0.053 Uiso 1 1 calc R . .
C13 C 0.5977(3) 0.8535(2) 0.42862(16) 0.0575(8) Uani 1 1 d . . .
H13A H 0.6054 0.8629 0.3843 0.086 Uiso 1 1 calc R . .
H13B H 0.5542 0.8893 0.4392 0.086 Uiso 1 1 calc R . .
H13C H 0.5554 0.7788 0.4305 0.086 Uiso 1 1 calc R . .
C14 C 0.7875(3) 1.0167(2) 0.47515(17) 0.0655(9) Uani 1 1 d . . .
H14A H 0.8662 1.0453 0.5063 0.098 Uiso 1 1 calc R . .
H14B H 0.7458 1.0536 0.4865 0.098 Uiso 1 1 calc R . .
H14C H 0.7938 1.0257 0.4306 0.098 Uiso 1 1 calc R . .
C15 C 0.9028(3) 0.6527(2) 0.54065(15) 0.0526(7) Uani 1 1 d . . .
H15 H 0.8524 0.6362 0.5709 0.063 Uiso 1 1 calc R . .
C16 C 1.0291(3) 0.7102(4) 0.5827(3) 0.1201(19) Uani 1 1 d . . .
H16A H 1.0807 0.7315 0.5543 0.180 Uiso 1 1 calc R . .
H16B H 1.0479 0.6641 0.6113 0.180 Uiso 1 1 calc R . .
H16C H 1.0404 0.7723 0.6096 0.180 Uiso 1 1 calc R . .
C17 C 0.8778(4) 0.5483(3) 0.5035(2) 0.0927(14) Uani 1 1 d . . .
H17A H 0.7944 0.5105 0.4791 0.139 Uiso 1 1 calc R . .
H17B H 0.8983 0.5062 0.5349 0.139 Uiso 1 1 calc R . .
H17C H 0.9247 0.5618 0.4727 0.139 Uiso 1 1 calc R . .
C18 C 0.49361(19) 0.68170(17) 0.66547(10) 0.0283(5) Uani 1 1 d . . .
C19 C 0.4302(2) 0.7393(2) 0.64828(12) 0.0377(6) Uani 1 1 d . . .
C20 C 0.3188(2) 0.7011(2) 0.65640(14) 0.0500(7) Uani 1 1 d . . .
H20 H 0.2759 0.7400 0.6456 0.060 Uiso 1 1 calc R . .
C21 C 0.2692(2) 0.6082(3) 0.67975(15) 0.0547(8) Uani 1 1 d . . .
H21 H 0.1929 0.5833 0.6848 0.066 Uiso 1 1 calc R . .
C22 C 0.3309(2) 0.5520(2) 0.69569(14) 0.0479(7) Uani 1 1 d . . .
H22 H 0.2962 0.4877 0.7113 0.057 Uiso 1 1 calc R . .
C23 C 0.4438(2) 0.58721(19) 0.68946(11) 0.0342(5) Uani 1 1 d . . .
C24 C 0.4780(3) 0.8393(2) 0.61944(14) 0.0486(7) Uani 1 1 d . . .
H24 H 0.5624 0.8606 0.6236 0.058 Uiso 1 1 calc R . .
C25 C 0.4127(3) 0.8211(3) 0.54647(15) 0.0683(9) Uani 1 1 d . . .
H25A H 0.4193 0.7651 0.5233 0.102 Uiso 1 1 calc R . .
H25B H 0.4471 0.8855 0.5280 0.102 Uiso 1 1 calc R . .
H25C H 0.3299 0.8012 0.5412 0.102 Uiso 1 1 calc R . .
C26 C 0.4708(4) 0.9286(3) 0.65567(17) 0.0758(10) Uani 1 1 d . . .
H26A H 0.3884 0.9120 0.6490 0.114 Uiso 1 1 calc R . .
H26B H 0.5097 0.9933 0.6385 0.114 Uiso 1 1 calc R . .
H26C H 0.5097 0.9378 0.7027 0.114 Uiso 1 1 calc R . .
C27 C 0.5079(2) 0.52197(19) 0.70826(13) 0.0402(6) Uani 1 1 d . . .
H27 H 0.5843 0.5568 0.6979 0.048 Uiso 1 1 calc R . .
C28 C 0.5350(3) 0.5155(3) 0.78151(14) 0.0609(8) Uani 1 1 d . . .
H28A H 0.5818 0.5861 0.8066 0.091 Uiso 1 1 calc R . .
H28B H 0.5790 0.4751 0.7919 0.091 Uiso 1 1 calc R . .
H28C H 0.4615 0.4811 0.7931 0.091 Uiso 1 1 calc R . .
C29 C 0.4400(3) 0.4122(2) 0.66875(16) 0.0608(8) Uani 1 1 d . . .
H29A H 0.3666 0.3746 0.6800 0.091 Uiso 1 1 calc R . .
H29B H 0.4874 0.3747 0.6792 0.091 Uiso 1 1 calc R . .
H29C H 0.4224 0.4168 0.6217 0.091 Uiso 1 1 calc R . .
C30 C 0.5599(2) 0.41831(19) 0.52015(13) 0.0417(6) Uani 1 1 d . . .
C31 C 0.6374(2) 0.43151(19) 0.56982(13) 0.0403(6) Uani 1 1 d . . .
C32 C 0.7302(2) 0.4638(2) 0.63249(13) 0.0455(6) Uani 1 1 d . . .
H32A H 0.7051 0.4145 0.6635 0.055 Uiso 1 1 calc R . .
H32B H 0.8027 0.4666 0.6257 0.055 Uiso 1 1 calc R . .
C33 C 0.8405(3) 0.6118(3) 0.71749(15) 0.0619(8) Uani 1 1 d . . .
H33A H 0.8190 0.5691 0.7516 0.093 Uiso 1 1 calc R . .
H33B H 0.8518 0.6823 0.7306 0.093 Uiso 1 1 calc R . .
H33C H 0.9133 0.6156 0.7117 0.093 Uiso 1 1 calc R . .
C1B C 0.6617(2) 0.38236(17) 0.95985(11) 0.0313(5) Uani 1 1 d . . .
C2B C 0.5577(2) 0.39123(17) 0.95335(11) 0.0318(5) Uani 1 1 d . . .
H2B H 0.5679 0.4608 0.9595 0.038 Uiso 1 1 calc R . .
C3B C 0.44094(19) 0.31312(17) 0.93910(10) 0.0283(5) Uani 1 1 d . . .
C4B C 0.7675(2) 0.4826(2) 0.95886(15) 0.0486(7) Uani 1 1 d . . .
H4B1 H 0.8354 0.4691 0.9637 0.073 Uiso 0.50 1 calc PR . .
H4B2 H 0.7845 0.5356 0.9952 0.073 Uiso 0.50 1 calc PR . .
H4B3 H 0.7508 0.5079 0.9170 0.073 Uiso 0.50 1 calc PR . .
H4B4 H 0.7451 0.5393 0.9536 0.073 Uiso 0.50 1 calc PR . .
H4B5 H 0.7959 0.4728 0.9221 0.073 Uiso 0.50 1 calc PR . .
H4B6 H 0.8297 0.5005 1.0003 0.073 Uiso 0.50 1 calc PR . .
C5B C 0.3486(2) 0.3517(2) 0.92032(13) 0.0415(6) Uani 1 1 d . . .
H5B1 H 0.2705 0.2924 0.9114 0.062 Uiso 0.50 1 calc PR . .
H5B2 H 0.3551 0.3849 0.8809 0.062 Uiso 0.50 1 calc PR . .
H5B3 H 0.3608 0.4025 0.9565 0.062 Uiso 0.50 1 calc PR . .
H5B4 H 0.3871 0.4275 0.9212 0.062 Uiso 0.50 1 calc PR . .
H5B5 H 0.3025 0.3350 0.9516 0.062 Uiso 0.50 1 calc PR . .
H5B6 H 0.2968 0.3174 0.8760 0.062 Uiso 0.50 1 calc PR . .
C6B C 0.77185(19) 0.28706(17) 0.95890(11) 0.0303(5) Uani 1 1 d . . .
C7B C 0.7753(2) 0.26132(19) 0.89555(12) 0.0359(6) Uani 1 1 d . . .
C8B C 0.8709(2) 0.2481(2) 0.88935(14) 0.0471(7) Uani 1 1 d . . .
H8B H 0.8749 0.2317 0.8468 0.056 Uiso 1 1 calc R . .
C9B C 0.9597(2) 0.2583(2) 0.94360(15) 0.0507(7) Uani 1 1 d . . .
H9B H 1.0244 0.2493 0.9384 0.061 Uiso 1 1 calc R . .
C10B C 0.9541(2) 0.2815(2) 1.00543(14) 0.0474(7) Uani 1 1 d . . .
H10B H 1.0151 0.2876 1.0427 0.057 Uiso 1 1 calc R . .
C11B C 0.8614(2) 0.2964(2) 1.01449(12) 0.0377(6) Uani 1 1 d . . .
C12B C 0.6786(2) 0.2477(2) 0.83430(12) 0.0431(6) Uani 1 1 d . . .
H12B H 0.6142 0.2521 0.8487 0.052 Uiso 1 1 calc R . .
C13B C 0.7207(3) 0.3338(3) 0.79273(17) 0.0699(9) Uani 1 1 d . . .
H13D H 0.7510 0.4020 0.8193 0.105 Uiso 1 1 calc R . .
H13E H 0.6551 0.3241 0.7549 0.105 Uiso 1 1 calc R . .
H13F H 0.7830 0.3304 0.7773 0.105 Uiso 1 1 calc R . .
C14B C 0.6278(3) 0.1411(2) 0.79274(15) 0.0602(8) Uani 1 1 d . . .
H14D H 0.6883 0.1360 0.7762 0.090 Uiso 1 1 calc R . .
H14E H 0.5616 0.1325 0.7556 0.090 Uiso 1 1 calc R . .
H14F H 0.6009 0.0862 0.8197 0.090 Uiso 1 1 calc R . .
C15B C 0.8612(2) 0.3241(2) 1.08360(13) 0.0505(7) Uani 1 1 d . . .
H15B H 0.7857 0.3263 1.0806 0.061 Uiso 1 1 calc R . .
C16B C 0.9609(3) 0.4316(3) 1.11634(16) 0.0739(10) Uani 1 1 d . . .
H16D H 1.0362 0.4305 1.1222 0.111 Uiso 1 1 calc R . .
H16E H 0.9539 0.4495 1.1593 0.111 Uiso 1 1 calc R . .
H16F H 0.9565 0.4839 1.0886 0.111 Uiso 1 1 calc R . .
C17B C 0.8684(3) 0.2428(3) 1.12710(17) 0.0781(11) Uani 1 1 d . . .
H17D H 0.8063 0.1734 1.1054 0.117 Uiso 1 1 calc R . .
H17E H 0.8585 0.2594 1.1694 0.117 Uiso 1 1 calc R . .
H17F H 0.9449 0.2437 1.1343 0.117 Uiso 1 1 calc R . .
C18B C 0.28790(18) 0.13871(17) 0.91518(10) 0.0277(5) Uani 1 1 d . . .
C19B C 0.2440(2) 0.08648(19) 0.84989(11) 0.0324(5) Uani 1 1 d . . .
C20B C 0.1257(2) 0.0164(2) 0.82660(12) 0.0464(7) Uani 1 1 d . . .
H20B H 0.0946 -0.0181 0.7825 0.056 Uiso 1 1 calc R . .
C21B C 0.0522(2) -0.0045(3) 0.86578(13) 0.0576(8) Uani 1 1 d . . .
H21B H -0.0289 -0.0510 0.8484 0.069 Uiso 1 1 calc R . .
C22B C 0.0977(2) 0.0427(2) 0.93041(13) 0.0529(8) Uani 1 1 d . . .
H22B H 0.0474 0.0270 0.9577 0.063 Uiso 1 1 calc R . .
C23B C 0.2157(2) 0.1128(2) 0.95658(11) 0.0370(6) Uani 1 1 d . . .
C24B C 0.3252(2) 0.10544(19) 0.80700(11) 0.0354(5) Uani 1 1 d . . .
H24B H 0.4035 0.1187 0.8366 0.042 Uiso 1 1 calc R . .
C25B C 0.2852(2) 0.0106(2) 0.75540(13) 0.0466(7) Uani 1 1 d . . .
H25D H 0.2694 -0.0518 0.7767 0.070 Uiso 1 1 calc R . .
H25E H 0.3469 0.0224 0.7345 0.070 Uiso 1 1 calc R . .
H25F H 0.2136 0.0006 0.7221 0.070 Uiso 1 1 calc R . .
C26B C 0.3432(3) 0.2017(2) 0.77422(13) 0.0514(7) Uani 1 1 d . . .
H26D H 0.2670 0.1950 0.7486 0.077 Uiso 1 1 calc R . .
H26E H 0.3918 0.2082 0.7450 0.077 Uiso 1 1 calc R . .
H26F H 0.3823 0.2639 0.8079 0.077 Uiso 1 1 calc R . .
C27B C 0.2635(2) 0.1530(2) 1.03000(12) 0.0418(6) Uani 1 1 d . . .
H27B H 0.3486 0.2027 1.0397 0.050 Uiso 1 1 calc R . .
C28B C 0.2038(3) 0.2114(2) 1.05350(14) 0.0526(7) Uani 1 1 d . . .
H28D H 0.2111 0.2696 1.0289 0.079 Uiso 1 1 calc R . .
H28E H 0.2413 0.2386 1.1005 0.079 Uiso 1 1 calc R . .
H28F H 0.1207 0.1636 1.0462 0.079 Uiso 1 1 calc R . .
C29B C 0.2536(3) 0.0627(3) 1.06820(13) 0.0544(8) Uani 1 1 d . . .
H29D H 0.1708 0.0160 1.0629 0.082 Uiso 1 1 calc R . .
H29E H 0.2947 0.0902 1.1149 0.082 Uiso 1 1 calc R . .
H29F H 0.2890 0.0237 1.0514 0.082 Uiso 1 1 calc R . .
C30B C 0.5239(2) 0.0100(2) 1.08160(12) 0.0397(6) Uani 1 1 d . . .
C31B C 0.5505(2) 0.08762(19) 1.11882(11) 0.0373(6) Uani 1 1 d . . .
C32B C 0.5796(2) 0.18990(19) 1.15350(12) 0.0409(6) Uani 1 1 d . . .
H32C H 0.5212 0.1837 1.1766 0.049 Uiso 1 1 calc R . .
H32D H 0.6583 0.2200 1.1859 0.049 Uiso 1 1 calc R . .
C33B C 0.6043(3) 0.3575(2) 1.12670(15) 0.0633(9) Uani 1 1 d . . .
H33D H 0.5498 0.3558 1.1510 0.095 Uiso 1 1 calc R . .
H33E H 0.5968 0.3954 1.0896 0.095 Uiso 1 1 calc R . .
H33F H 0.6847 0.3928 1.1559 0.095 Uiso 1 1 calc R . .
C1S C 0.9803(3) 0.2698(3) 0.72663(15) 0.112(4) Uani 0.50 1 d PGD A 1
C2S C 0.9181(4) 0.1622(3) 0.72259(18) 0.133(3) Uani 1 1 d GD A 1
C3S C 0.8145(4) 0.1062(3) 0.6724(2) 0.099(3) Uani 0.50 1 d PGD A 1
C4S C 0.7732(3) 0.1577(4) 0.62623(18) 0.214(5) Uani 1 1 d GD A 1
C5S C 0.8354(4) 0.2653(4) 0.63027(18) 0.078(2) Uani 0.50 1 d PGD A 1
C6S C 0.9390(4) 0.3214(3) 0.6805(2) 0.119(2) Uani 1 1 d GD A 1
C7S C 1.0829(3) 0.3308(4) 0.7764(2) 0.127(2) Uani 1 1 d GD A 1
C8S C 0.8777(3) 0.2138(3) 0.67749(14) 0.133(6) Uani 0.50 1 d PGD A 1
C9S C 1.0408(4) 0.2294(5) 0.77932(17) 0.079(2) Uani 0.50 1 d PGD A 1
C10S C 1.0288(4) 0.3687(3) 0.7272(2) 0.179(8) Uani 0.50 1 d PGD A 1

loop_
_atom_site_aniso_label
_atom_site_aniso_U_11
_atom_site_aniso_U_22
_atom_site_aniso_U_33
_atom_site_aniso_U_23
_atom_site_aniso_U_13
_atom_site_aniso_U_12
Ca1 0.0315(2) 0.0257(2) 0.0279(2) 0.00174(19) 0.0090(2) 0.0125(2)
Ca1B 0.0270(2) 0.0237(2) 0.0260(2) 0.00677(18) 0.00800(18) 0.01113(19)
O1 0.0419(10) 0.0421(10) 0.0321(9) 0.0035(8) 0.0013(8) 0.0220(8)
O1B 0.0512(10) 0.0305(9) 0.0295(9) 0.0025(7) 0.0120(8) 0.0201(8)
N1 0.0274(9) 0.0325(11) 0.0262(10) 0.0065(8) 0.0097(8) 0.0133(8)
N2 0.0273(9) 0.0271(10) 0.0255(9) 0.0050(8) 0.0077(8) 0.0126(8)
N1B 0.0244(9) 0.0255(10) 0.0307(10) 0.0039(8) 0.0091(8) 0.0083(8)
N2B 0.0252(9) 0.0275(10) 0.0236(9) 0.0028(8) 0.0075(8) 0.0110(8)
C1 0.0259(11) 0.0353(13) 0.0296(12) 0.0073(10) 0.0055(10) 0.0103(10)
C2 0.0272(12) 0.0387(14) 0.0240(12) 0.0012(10) 0.0023(10) 0.0084(10)
C3 0.0326(12) 0.0295(12) 0.0221(11) 0.0046(9) 0.0054(10) 0.0129(10)
C4 0.0336(14) 0.0583(18) 0.0360(14) 0.0011(13) 0.0078(12) -0.0023(13)
C5 0.0408(14) 0.0492(16) 0.0262(12) -0.0029(11) 0.0089(11) 0.0115(12)
C6 0.0257(11) 0.0316(13) 0.0290(12) 0.0054(10) 0.0101(10) 0.0092(10)
C7 0.0361(13) 0.0328(13) 0.0291(12) 0.0058(10) 0.0112(10) 0.0135(11)
C8 0.0454(14) 0.0384(14) 0.0293(13) 0.0082(11) 0.0128(11) 0.0150(12)
C9 0.0448(15) 0.0477(16) 0.0354(14) 0.0044(12) 0.0210(12) 0.0149(13)
C10 0.0419(14) 0.0506(16) 0.0485(16) 0.0044(13) 0.0235(13) 0.0229(13)
C11 0.0315(12) 0.0421(14) 0.0407(14) 0.0095(11) 0.0161(11) 0.0180(11)
C12 0.0641(18) 0.0535(17) 0.0346(14) 0.0175(12) 0.0209(13) 0.0394(15)
C13 0.0527(17) 0.0586(19) 0.077(2) 0.0281(16) 0.0278(16) 0.0336(15)
C14 0.078(2) 0.0497(19) 0.072(2) 0.0051(16) 0.0141(18) 0.0369(17)
C15 0.0516(17) 0.067(2) 0.0657(19) 0.0306(16) 0.0310(15) 0.0414(16)
C16 0.065(2) 0.142(4) 0.147(4) 0.079(4) 0.002(3) 0.054(3)
C17 0.150(4) 0.087(3) 0.116(3) 0.051(2) 0.088(3) 0.092(3)
C18 0.0273(11) 0.0317(12) 0.0234(11) 0.0003(9) 0.0063(9) 0.0119(10)
C19 0.0376(13) 0.0440(15) 0.0328(13) 0.0016(11) 0.0066(11) 0.0220(12)
C20 0.0391(15) 0.068(2) 0.0526(17) 0.0070(15) 0.0118(13) 0.0336(15)
C21 0.0331(14) 0.077(2) 0.0572(18) 0.0110(16) 0.0187(13) 0.0244(15)
C22 0.0389(14) 0.0514(17) 0.0494(16) 0.0101(13) 0.0192(13) 0.0134(13)
C23 0.0320(12) 0.0377(14) 0.0309(12) 0.0040(10) 0.0119(10) 0.0126(11)
C24 0.0525(16) 0.0495(17) 0.0574(17) 0.0153(14) 0.0169(14) 0.0343(14)
C25 0.112(3) 0.072(2) 0.0513(19) 0.0209(16) 0.0359(19) 0.062(2)
C26 0.111(3) 0.059(2) 0.064(2) 0.0047(17) 0.012(2) 0.053(2)
C27 0.0437(14) 0.0366(14) 0.0484(15) 0.0162(12) 0.0244(12) 0.0189(12)
C28 0.079(2) 0.064(2) 0.0495(18) 0.0127(15) 0.0126(16) 0.0447(18)
C29 0.079(2) 0.0451(17) 0.062(2) 0.0055(15) 0.0279(17) 0.0271(16)
C30 0.0461(15) 0.0305(14) 0.0453(16) -0.0037(11) 0.0070(13) 0.0183(12)
C31 0.0480(15) 0.0309(14) 0.0436(15) 0.0051(11) 0.0097(13) 0.0214(12)
C32 0.0555(16) 0.0389(15) 0.0447(15) 0.0101(12) 0.0077(13) 0.0273(13)
C33 0.0618(19) 0.060(2) 0.0457(17) -0.0006(15) -0.0129(15) 0.0276(16)
C1B 0.0323(12) 0.0245(12) 0.0309(12) 0.0030(10) 0.0108(10) 0.0068(10)
C2B 0.0383(13) 0.0225(12) 0.0358(13) 0.0037(10) 0.0120(11) 0.0142(10)
C3B 0.0348(12) 0.0298(13) 0.0252(11) 0.0059(9) 0.0096(10) 0.0184(10)
C4B 0.0422(15) 0.0290(14) 0.0705(19) 0.0091(13) 0.0237(14) 0.0084(12)
C5B 0.0430(14) 0.0388(14) 0.0501(16) 0.0102(12) 0.0120(12) 0.0257(12)
C6B 0.0246(11) 0.0245(12) 0.0382(13) 0.0063(10) 0.0116(10) 0.0065(9)
C7B 0.0307(12) 0.0357(14) 0.0395(14) 0.0039(11) 0.0140(11) 0.0116(11)
C8B 0.0401(15) 0.0551(17) 0.0484(16) -0.0005(13) 0.0186(13) 0.0212(13)
C9B 0.0340(14) 0.0608(19) 0.0632(19) 0.0050(15) 0.0175(14) 0.0252(14)
C10B 0.0323(13) 0.0579(18) 0.0512(17) 0.0080(14) 0.0092(12) 0.0212(13)
C11B 0.0276(12) 0.0399(14) 0.0415(14) 0.0062(11) 0.0104(11) 0.0115(11)
C12B 0.0369(14) 0.0583(17) 0.0338(13) 0.0019(12) 0.0138(11) 0.0199(13)
C13B 0.070(2) 0.072(2) 0.060(2) 0.0200(17) 0.0080(17) 0.0298(19)
C14B 0.0539(18) 0.066(2) 0.0435(17) -0.0033(15) 0.0102(14) 0.0143(16)
C15B 0.0300(13) 0.078(2) 0.0373(15) 0.0049(14) 0.0064(11) 0.0214(14)
C16B 0.078(2) 0.079(2) 0.0491(19) -0.0088(17) 0.0104(17) 0.027(2)
C17B 0.064(2) 0.100(3) 0.055(2) 0.030(2) 0.0161(17) 0.023(2)
C18B 0.0240(11) 0.0333(13) 0.0252(11) 0.0065(9) 0.0055(9) 0.0133(10)
C19B 0.0302(12) 0.0387(14) 0.0255(12) 0.0071(10) 0.0064(10) 0.0139(11)
C20B 0.0343(14) 0.0606(18) 0.0267(13) 0.0004(12) 0.0034(11) 0.0091(13)
C21B 0.0253(13) 0.080(2) 0.0372(15) -0.0003(15) 0.0032(12) 0.0010(14)
C22B 0.0272(13) 0.080(2) 0.0367(15) 0.0053(14) 0.0129(12) 0.0098(14)
C23B 0.0265(12) 0.0511(16) 0.0284(12) 0.0044(11) 0.0072(10) 0.0137(11)
C24B 0.0348(13) 0.0422(14) 0.0254(12) 0.0041(10) 0.0084(10) 0.0144(11)
C25B 0.0480(16) 0.0522(17) 0.0358(14) 0.0002(12) 0.0114(12) 0.0203(13)
C26B 0.0711(19) 0.0530(18) 0.0347(14) 0.0151(13) 0.0252(14) 0.0264(15)
C27B 0.0287(12) 0.0628(18) 0.0281(13) 0.0010(12) 0.0090(10) 0.0154(12)
C28B 0.0563(17) 0.0590(19) 0.0440(16) 0.0030(14) 0.0177(14) 0.0262(15)
C29B 0.0622(18) 0.087(2) 0.0326(14) 0.0085(14) 0.0134(13) 0.0510(18)
C30B 0.0563(16) 0.0334(14) 0.0309(13) 0.0128(11) 0.0124(12) 0.0214(12)
C31B 0.0509(15) 0.0357(14) 0.0263(12) 0.0102(11) 0.0122(11) 0.0196(12)
C32B 0.0551(16) 0.0370(14) 0.0294(13) 0.0047(11) 0.0129(12) 0.0195(13)
C33B 0.106(3) 0.0401(17) 0.0510(18) 0.0028(14) 0.0242(18) 0.0395(18)
C1S 0.071(6) 0.237(15) 0.061(5) -0.008(7) 0.025(4) 0.099(8)
C2S 0.151(5) 0.069(3) 0.194(6) -0.013(4) 0.145(5) 0.015(3)
C3S 0.165(11) 0.074(6) 0.113(8) 0.046(6) 0.089(8) 0.076(7)
C4S 0.128(5) 0.351(13) 0.122(5) -0.106(7) 0.017(5) 0.089(7)
C5S 0.098(6) 0.053(4) 0.090(6) -0.006(4) 0.039(5) 0.036(4)
C6S 0.128(5) 0.109(4) 0.148(6) 0.008(4) 0.080(5) 0.059(4)
C7S 0.090(4) 0.179(7) 0.124(5) 0.018(4) 0.049(3) 0.063(4)
C8S 0.088(7) 0.280(19) 0.051(5) -0.022(8) 0.010(5) 0.109(11)
C9S 0.095(6) 0.098(6) 0.087(6) 0.031(5) 0.061(5) 0.063(5)
C10S 0.177(16) 0.140(12) 0.26(2) 0.031(14) 0.164(16) 0.051(12)

loop_
_atom_type_symbol
_atom_type_description
_atom_type_scat_dispersion_real
_atom_type_scat_dispersion_imag
_atom_type_scat_source
C C 0.0033 0.0016 'International Tables Vol C Tables 4.2.6.8 and 6.1.1.4'
H H 0.0000 0.0000 'International Tables Vol C Tables 4.2.6.8 and 6.1.1.4'
Ca Ca 0.2262 0.3064 'International Tables Vol C Tables 4.2.6.8 and 6.1.1.4'
N N 0.0061 0.0033 'International Tables Vol C Tables 4.2.6.8 and 6.1.1.4'
O O 0.0106 0.0060 'International Tables Vol C Tables 4.2.6.8 and 6.1.1.4'

loop_
_geom_angle_atom_site_label_1
_geom_angle_atom_site_label_2
_geom_angle_atom_site_label_3
_geom_angle
_geom_angle_site_symmetry_1
_geom_angle_site_symmetry_3
_geom_angle_publ_flag
N2 Ca1 N1 83.06(6) . . ?
N2 Ca1 C30 101.46(7) . 2_666 ?
N1 Ca1 C30 110.69(8) . 2_666 ?
N2 Ca1 O1 90.07(6) . . ?
N1 Ca1 O1 89.65(6) . . ?
C30 Ca1 O1 157.53(7) 2_666 . ?
N2 Ca1 C30 146.18(8) . . ?
N1 Ca1 C30 127.84(8) . . ?
C30 Ca1 C30 81.61(9) 2_666 . ?
O1 Ca1 C30 78.21(7) . . ?
N2 Ca1 C31 132.81(7) . . ?
N1 Ca1 C31 118.58(7) . . ?
C30 Ca1 C31 107.48(8) 2_666 . ?
O1 Ca1 C31 52.14(7) . . ?
C30 Ca1 C31 26.10(8) . . ?
N2B Ca1B N1B 80.22(6) . . ?
N2B Ca1B O1B 93.32(6) . . ?
N1B Ca1B O1B 90.15(6) . . ?
N2B Ca1B C30B 100.41(7) . 2_657 ?
N1B Ca1B C30B 109.11(7) . 2_657 ?
O1B Ca1B C30B 157.89(7) . 2_657 ?
N2B Ca1B C30B 136.48(7) . . ?
N1B Ca1B C30B 141.18(8) . . ?
O1B Ca1B C30B 77.69(7) . . ?
C30B Ca1B C30B 80.43(8) 2_657 . ?
N2B Ca1B C31B 128.39(7) . . ?
N1B Ca1B C31B 128.30(7) . . ?
O1B Ca1B C31B 51.98(6) . . ?
C30B Ca1B C31B 106.16(8) 2_657 . ?
C30B Ca1B C31B 25.73(7) . . ?
C33 O1 C32 113.2(2) . . ?
C33 O1 Ca1 139.94(17) . . ?
C32 O1 Ca1 106.59(13) . . ?
C33B O1B C32B 113.37(19) . . ?
C33B O1B Ca1B 138.14(16) . . ?
C32B O1B Ca1B 108.42(13) . . ?
C1 N1 C6 119.32(18) . . ?
C1 N1 Ca1 122.83(14) . . ?
C6 N1 Ca1 117.76(13) . . ?
C3 N2 C18 119.79(18) . . ?
C3 N2 Ca1 122.15(14) . . ?
C18 N2 Ca1 117.59(13) . . ?
C1B N1B C6B 120.50(18) . . ?
C1B N1B Ca1B 123.84(14) . . ?
C6B N1B Ca1B 115.45(13) . . ?
C3B N2B C18B 119.45(18) . . ?
C3B N2B Ca1B 123.34(14) . . ?
C18B N2B Ca1B 116.04(13) . . ?
N1 C1 C2 124.9(2) . . ?
N1 C1 C4 120.3(2) . . ?
C2 C1 C4 114.8(2) . . ?
C3 C2 C1 131.7(2) . . ?
N2 C3 C2 124.9(2) . . ?
N2 C3 C5 119.6(2) . . ?
C2 C3 C5 115.6(2) . . ?
C7 C6 C11 120.2(2) . . ?
C7 C6 N1 119.97(19) . . ?
C11 C6 N1 119.7(2) . . ?
C8 C7 C6 118.7(2) . . ?
C8 C7 C12 118.3(2) . . ?
C6 C7 C12 123.0(2) . . ?
C9 C8 C7 121.6(2) . . ?
C10 C9 C8 119.3(2) . . ?
C9 C10 C11 121.8(2) . . ?
C10 C11 C6 118.3(2) . . ?
C10 C11 C15 119.3(2) . . ?
C6 C11 C15 122.3(2) . . ?
C7 C12 C13 110.5(2) . . ?
C7 C12 C14 111.7(2) . . ?
C13 C12 C14 109.9(2) . . ?
C16 C15 C11 110.9(3) . . ?
C16 C15 C17 111.2(3) . . ?
C11 C15 C17 112.4(3) . . ?
C23 C18 C19 120.1(2) . . ?
C23 C18 N2 119.9(2) . . ?
C19 C18 N2 119.7(2) . . ?
C20 C19 C18 118.7(2) . . ?
C20 C19 C24 119.2(2) . . ?
C18 C19 C24 122.1(2) . . ?
C21 C20 C19 121.5(3) . . ?
C22 C21 C20 119.5(3) . . ?
C21 C22 C23 121.5(3) . . ?
C22 C23 C18 118.7(2) . . ?
C22 C23 C27 119.1(2) . . ?
C18 C23 C27 122.2(2) . . ?
C19 C24 C25 110.4(2) . . ?
C19 C24 C26 112.2(3) . . ?
C25 C24 C26 109.8(2) . . ?
C23 C27 C28 112.0(2) . . ?
C23 C27 C29 111.9(2) . . ?
C28 C27 C29 109.8(2) . . ?
C31 C30 Ca1 172.1(2) . 2_666 ?
C31 C30 Ca1 79.46(16) . . ?
Ca1 C30 Ca1 98.39(9) 2_666 . ?
C30 C31 C32 170.4(3) . . ?
C30 C31 Ca1 74.44(16) . . ?
C32 C31 Ca1 96.02(15) . . ?
O1 C32 C31 105.19(19) . . ?
N1B C1B C2B 124.3(2) . . ?
N1B C1B C4B 120.5(2) . . ?
C2B C1B C4B 115.2(2) . . ?
C3B C2B C1B 130.1(2) . . ?
N2B C3B C2B 124.6(2) . . ?
N2B C3B C5B 120.3(2) . . ?
C2B C3B C5B 115.1(2) . . ?
C11B C6B C7B 120.4(2) . . ?
C11B C6B N1B 120.6(2) . . ?
C7B C6B N1B 118.7(2) . . ?
C8B C7B C6B 118.5(2) . . ?
C8B C7B C12B 119.5(2) . . ?
C6B C7B C12B 122.0(2) . . ?
C9B C8B C7B 121.4(2) . . ?
C8B C9B C10B 119.6(2) . . ?
C9B C10B C11B 121.5(3) . . ?
C10B C11B C6B 118.7(2) . . ?
C10B C11B C15B 119.2(2) . . ?
C6B C11B C15B 122.1(2) . . ?
C7B C12B C14B 111.4(2) . . ?
C7B C12B C13B 111.9(2) . . ?
C14B C12B C13B 109.9(2) . . ?
C11B C15B C16B 111.8(2) . . ?
C11B C15B C17B 112.3(3) . . ?
C16B C15B C17B 109.3(3) . . ?
C23B C18B C19B 120.2(2) . . ?
C23B C18B N2B 120.79(19) . . ?
C19B C18B N2B 118.79(19) . . ?
C20B C19B C18B 118.2(2) . . ?
C20B C19B C24B 121.2(2) . . ?
C18B C19B C24B 120.6(2) . . ?
C21B C20B C19B 121.8(2) . . ?
C22B C21B C20B 119.3(2) . . ?
C21B C22B C23B 121.4(2) . . ?
C22B C23B C18B 118.8(2) . . ?
C22B C23B C27B 118.9(2) . . ?
C18B C23B C27B 122.2(2) . . ?
C26B C24B C19B 112.4(2) . . ?
C26B C24B C25B 110.1(2) . . ?
C19B C24B C25B 112.9(2) . . ?
C23B C27B C29B 109.9(2) . . ?
C23B C27B C28B 113.4(2) . . ?
C29B C27B C28B 110.1(2) . . ?
C31B C30B Ca1B 178.4(2) . 2_657 ?
C31B C30B Ca1B 79.25(16) . . ?
Ca1B C30B Ca1B 99.57(8) 2_657 . ?
C30B C31B C32B 170.0(2) . . ?
C30B C31B Ca1B 75.02(15) . . ?
C32B C31B Ca1B 95.01(14) . . ?
O1B C32B C31B 104.54(18) . . ?
C10S C1S C8S 115.5 . . ?
C10S C1S C7S 62.0 . . ?
C8S C1S C7S 177.1 . . ?
C10S C1S C2S 174.7 . . ?
C8S C1S C2S 59.5 . . ?
C7S C1S C2S 122.9 . . ?
C10S C1S C6S 55.1 . . ?
C8S C1S C6S 60.5 . . ?
C7S C1S C6S 117.1 . . ?
C2S C1S C6S 120.0 . . ?
C10S C1S C9S 116.7 . . ?
C8S C1S C9S 127.8 . . ?
C7S C1S C9S 54.7 . . ?
C2S C1S C9S 68.3 . . ?
C6S C1S C9S 171.6 . . ?
C8S C2S C3S 60.4 . . ?
C8S C2S C1S 59.6 . . ?
C3S C2S C1S 120.0 . . ?
C8S C2S C9S 118.4 . . ?
C3S C2S C9S 178.1 . . ?
C1S C2S C9S 58.8 . . ?
C8S C3S C2S 59.1 . . ?
C8S C3S C4S 60.9 . . ?
C2S C3S C4S 120.0 . . ?
C3S C4S C5S 120.0 . . ?
C3S C4S C8S 59.5 . . ?
C5S C4S C8S 60.5 . . ?
C6S C5S C4S 120.0 . . ?
C6S C5S C8S 59.6 . . ?
C4S C5S C8S 60.4 . . ?
C10S C6S C5S 177.1 . . ?
C10S C6S C1S 57.9 . . ?
C5S C6S C1S 120.0 . . ?
C10S C6S C8S 117.0 . . ?
C5S C6S C8S 60.9 . . ?
C1S C6S C8S 59.1 . . ?
C9S C7S C10S 121.6 . . ?
C9S C7S C1S 66.5 . . ?
C10S C7S C1S 55.1 . . ?
C2S C8S C1S 60.9 . . ?
C2S C8S C3S 60.5 . . ?
C1S C8S C3S 121.4 . . ?
C2S C8S C6S 121.3 . . ?
C1S C8S C6S 60.4 . . ?
C3S C8S C6S 178.1 . . ?
C2S C8S C4S 120.1 . . ?
C1S C8S C4S 178.9 . . ?
C3S C8S C4S 59.6 . . ?
C6S C8S C4S 118.6 . . ?
C2S C8S C5S 179.0 . . ?
C1S C8S C5S 119.9 . . ?
C3S C8S C5S 118.7 . . ?
C6S C8S C5S 59.5 . . ?
C4S C8S C5S 59.1 . . ?
C7S C9S C1S 58.8 . . ?
C7S C9S C2S 111.6 . . ?
C1S C9S C2S 52.9 . . ?
C6S C10S C1S 67.0 . . ?
C6S C10S C7S 129.9 . . ?
C1S C10S C7S 62.9 . . ?

loop_
_geom_bond_atom_site_label_1
_geom_bond_atom_site_label_2
_geom_bond_distance
_geom_bond_site_symmetry_2
_geom_bond_publ_flag
Ca1 N2 2.3320(18) . ?
Ca1 N1 2.3425(19) . ?
Ca1 C30 2.498(3) 2_666 ?
Ca1 O1 2.5068(16) . ?
Ca1 C30 2.666(2) . ?
Ca1 C31 2.721(2) . ?
Ca1B N2B 2.3387(18) . ?
Ca1B N1B 2.3428(18) . ?
Ca1B O1B 2.4694(16) . ?
Ca1B C30B 2.490(3) 2_657 ?
Ca1B C30B 2.696(2) . ?
Ca1B C31B 2.742(2) . ?
O1 C33 1.428(3) . ?
O1 C32 1.434(3) . ?
O1B C33B 1.429(3) . ?
O1B C32B 1.433(3) . ?
N1 C1 1.322(3) . ?
N1 C6 1.444(3) . ?
N2 C3 1.327(3) . ?
N2 C18 1.433(3) . ?
N1B C1B 1.324(3) . ?
N1B C6B 1.435(3) . ?
N2B C3B 1.322(3) . ?
N2B C18B 1.433(3) . ?
C1 C2 1.416(3) . ?
C1 C4 1.515(3) . ?
C2 C3 1.409(3) . ?
C3 C5 1.514(3) . ?
C6 C7 1.400(3) . ?
C6 C11 1.409(3) . ?
C7 C8 1.392(3) . ?
C7 C12 1.518(3) . ?
C8 C9 1.375(4) . ?
C9 C10 1.369(4) . ?
C10 C11 1.394(3) . ?
C11 C15 1.518(4) . ?
C12 C13 1.531(4) . ?
C12 C14 1.540(4) . ?
C15 C16 1.514(5) . ?
C15 C17 1.536(5) . ?
C18 C23 1.404(3) . ?
C18 C19 1.408(3) . ?
C19 C20 1.392(4) . ?
C19 C24 1.517(4) . ?
C20 C21 1.379(4) . ?
C21 C22 1.371(4) . ?
C22 C23 1.397(3) . ?
C23 C27 1.515(3) . ?
C24 C25 1.529(4) . ?
C24 C26 1.530(4) . ?
C27 C28 1.525(4) . ?
C27 C29 1.526(4) . ?
C30 C31 1.218(4) . ?
C30 Ca1 2.498(3) 2_666 ?
C31 C32 1.468(4) . ?
C1B C2B 1.409(3) . ?
C1B C4B 1.519(3) . ?
C2B C3B 1.409(3) . ?
C3B C5B 1.520(3) . ?
C6B C11B 1.405(3) . ?
C6B C7B 1.406(3) . ?
C7B C8B 1.394(3) . ?
C7B C12B 1.519(4) . ?
C8B C9B 1.377(4) . ?
C9B C10B 1.377(4) . ?
C10B C11B 1.389(3) . ?
C11B C15B 1.515(4) . ?
C12B C14B 1.523(4) . ?
C12B C13B 1.528(4) . ?
C15B C16B 1.526(4) . ?
C15B C17B 1.530(5) . ?
C18B C23B 1.400(3) . ?
C18B C19B 1.412(3) . ?
C19B C20B 1.390(3) . ?
C19B C24B 1.521(3) . ?
C20B C21B 1.378(4) . ?
C21B C22B 1.377(4) . ?
C22B C23B 1.391(3) . ?
C23B C27B 1.522(3) . ?
C24B C26B 1.519(4) . ?
C24B C25B 1.532(3) . ?
C27B C29B 1.525(4) . ?
C27B C28B 1.527(4) . ?
C30B C31B 1.212(3) . ?
C30B Ca1B 2.490(3) 2_657 ?
C31B C32B 1.471(3) . ?
C1S C10S 1.2801 . ?
C1S C8S 1.3721 . ?
C1S C7S 1.3898 . ?
C1S C2S 1.3900 . ?
C1S C6S 1.3900 . ?
C1S C9S 1.4907 . ?
C2S C8S 1.3710 . ?
C2S C3S 1.3900 . ?
C2S C9S 1.6195 . ?
C3S C8S 1.3891 . ?
C3S C4S 1.3900 . ?
C4S C5S 1.3900 . ?
C4S C8S 1.4080 . ?
C5S C6S 1.3900 . ?
C5S C8S 1.4091 . ?
C6S C10S 1.2385 . ?
C6S C8S 1.3913 . ?
C7S C9S 1.3259 . ?
C7S C10S 1.3784 . ?
